data_7700266
loop_
_publ_author_name
'Sch\"afer, Martin J'
'Jantz, Stephan G.'
'Pielnhofer, Florian'
'H\"oppe, Henning A'

_publ_section_title
;
 The very first normal-pressure tin borate
 Sn<sub>3</sub>B<sub>4</sub>O<sub>9</sub>, and the intermediate
 Sn<sub>2</sub>[B<sub>7</sub>O<sub>12</sub>]F.
;
_journal_issue 28
_journal_name_full 'Dalton transactions (Cambridge, England : 2003)'
_journal_page_first 10398
_journal_page_last 10402
_journal_paper_doi 10.1039/c9dt01901d
_journal_volume 48
_journal_year 2019
_chemical_formula_moiety 'B4 O9 Sn3'
_chemical_formula_sum 'B4 O9 Sn3'
_chemical_formula_weight 543.37
_space_group_crystal_system monoclinic
_space_group_IT_number 14
_space_group_name_Hall '-P 2yn'
_space_group_name_H-M_alt 'P 1 21/n 1'
_symmetry_space_group_name_Hall '-P 2yn'
_symmetry_space_group_name_H-M 'P 1 21/n 1'
_audit_creation_method SHELXL-2013
_audit_update_record
;
2018-08-23 # Formatted by publCIF

;
_cell_angle_alpha 90
_cell_angle_beta 101.8470(10)
_cell_angle_gamma 90
_cell_formula_units_Z 4
_cell_length_a 7.6807(3)
_cell_length_b 12.0678(4)
_cell_length_c 9.2496(3)
_cell_measurement_reflns_used 13906
_cell_measurement_temperature 298(2)
_cell_measurement_theta_max 25.242
_cell_measurement_theta_min 2.813
_cell_volume 839.08(5)
_computing_structure_refinement 'SHELXL-2013 (Sheldrick, 2013)'
_diffrn_ambient_temperature 298(2)
_diffrn_measured_fraction_theta_full 0.997
_diffrn_measured_fraction_theta_max 0.999
_diffrn_measurement_device_type 'D8 Venture Bruker'
_diffrn_measurement_method 'generic phi and omega scans'
_diffrn_radiation_type MoK\a
_diffrn_radiation_wavelength 0.71073
_diffrn_reflns_av_unetI/netI 0.0356
_diffrn_reflns_Laue_measured_fraction_full 0.997
_diffrn_reflns_Laue_measured_fraction_max 0.999
_diffrn_reflns_limit_h_max 14
_diffrn_reflns_limit_h_min -15
_diffrn_reflns_limit_k_max 24
_diffrn_reflns_limit_k_min 0
_diffrn_reflns_limit_l_max 18
_diffrn_reflns_limit_l_min 0
_diffrn_reflns_number 13906
_diffrn_reflns_point_group_measured_fraction_full 0.997
_diffrn_reflns_point_group_measured_fraction_max 0.999
_diffrn_reflns_theta_full 25.242
_diffrn_reflns_theta_max 44.996
_diffrn_reflns_theta_min 2.813
_diffrn_source 'fine-focus sealed tube'
_exptl_absorpt_coefficient_mu 8.890
_exptl_absorpt_correction_T_max 0.776
_exptl_absorpt_correction_T_min 0.441
_exptl_absorpt_correction_type multi-scan
_exptl_absorpt_process_details
;
'SADABS 2007/2 (Sheldrick, G.M., 2007)'
;
_exptl_crystal_colour colourless
_exptl_crystal_density_diffrn 4.301
_exptl_crystal_description rod
_exptl_crystal_F_000 968
_exptl_crystal_size_max 0.110
_exptl_crystal_size_mid 0.060
_exptl_crystal_size_min 0.030
_refine_diff_density_max 3.961
_refine_diff_density_min -3.550
_refine_diff_density_rms 0.706
_refine_ls_extinction_expression Fc^*^=kFc[1+0.001xFc^2^\l^3^/sin(2\q)]^-1/4^
_refine_ls_extinction_method SHELXL
_refine_ls_goodness_of_fit_ref 1.098
_refine_ls_hydrogen_treatment undef
_refine_ls_matrix_type full
_refine_ls_number_parameters 147
_refine_ls_number_reflns 13906
_refine_ls_number_restraints 0
_refine_ls_restrained_S_all 1.098
_refine_ls_R_factor_all 0.0499
_refine_ls_R_factor_gt 0.0319
_refine_ls_shift/su_max 0.022
_refine_ls_shift/su_mean 0.000
_refine_ls_structure_factor_coef Fsqd
_refine_ls_weighting_details 'w=1/[\s^2^(Fo^2^)+(0.0237P)^2^+1.1434P] where P=(Fo^2^+2Fc^2^)/3'
_refine_ls_weighting_scheme calc
_refine_ls_wR_factor_gt 0.0704
_refine_ls_wR_factor_ref 0.0738
_reflns_Friedel_coverage 0.000
_reflns_number_gt 10550
_reflns_number_total 13906
_reflns_threshold_expression 'I > 2\s(I)'
_cod_data_source_file c9dt01901d3.cif
_cod_data_source_block Sn3B4O9
_cod_depositor_comments 'Adding full bibliography for 7700266--7700267.cif.'
_cod_database_code 7700266
_publcif_datablock.id {98a6a171-7322-4e9f-9a9e-4d780fab2565}

_shelx_space_group_comment
;
The symmetry employed for this shelxl refinement is uniquely defined
by the following loop, which should always be used as a source of
symmetry information in preference to the above space-group names.
They are only intended as comments.
;
_shelx_estimated_absorpt_t_min 0.441
_shelx_estimated_absorpt_t_max 0.776
_shelxl_version_number 2013-4
_publcif_info_exptl_table_max_cols 4
_publcif_info_exptl_table_use_headnotes n
_publcif_funding_html
;
;

loop_
_space_group_symop_operation_xyz
'x, y, z'
'-x+1/2, y+1/2, -z+1/2'
'-x, -y, -z'
'x-1/2, -y-1/2, z-1/2'

loop_
_atom_site_label
_atom_site_type_symbol
_atom_site_fract_x
_atom_site_fract_y
_atom_site_fract_z
_atom_site_U_iso_or_equiv
_atom_site_adp_type
_atom_site_occupancy
_atom_site_site_symmetry_order
_atom_site_calc_flag
Sn1 Sn 0.34195(2) 0.85438(2) 0.36709(2) 0.00837(3) Uani 1 1 d
Sn2 Sn 0.89952(2) 0.83360(2) 0.54859(2) 0.00761(3) Uani 1 1 d
Sn3 Sn -0.04378(2) 0.38898(2) 0.65718(2) 0.00807(3) Uani 1 1 d
B1 B 0.5714(3) 0.7119(2) 0.6115(2) 0.0066(3) Uani 1 1 d
B2 B 0.4126(3) 0.5410(2) 0.6532(3) 0.0074(3) Uani 1 1 d
B3 B 0.2458(3) 0.7197(2) 0.6235(2) 0.0065(3) Uani 1 1 d
B4 B 0.3478(3) 0.3259(2) 0.6452(2) 0.0060(3) Uani 1 1 d
O1 O 0.7408(2) 0.75911(15) 0.69188(17) 0.0080(2) Uani 1 1 d
O2 O 0.1646(2) 0.32388(15) 0.56734(18) 0.0081(2) Uani 1 1 d
O3 O 0.5457(2) 0.73160(15) 0.45081(17) 0.0078(2) Uani 1 1 d
O4 O 0.1670(2) 0.75214(15) 0.46793(17) 0.0084(2) Uani 1 1 d
O5 O 0.3804(2) 0.26089(15) 0.78823(16) 0.0072(2) Uani 1 1 d
O6 O 0.5691(2) 0.59536(15) 0.6494(2) 0.0100(3) Uani 1 1 d
O7 O 0.2551(2) 0.59867(15) 0.6318(2) 0.0103(3) Uani 1 1 d
O8 O 0.4244(2) 0.77116(14) 0.66333(17) 0.0065(2) Uani 1 1 d
O9 O 0.4238(3) 0.43261(15) 0.6898(2) 0.0132(3) Uani 1 1 d

loop_
_atom_site_aniso_label
_atom_site_aniso_U_11
_atom_site_aniso_U_22
_atom_site_aniso_U_33
_atom_site_aniso_U_23
_atom_site_aniso_U_13
_atom_site_aniso_U_12
Sn1 0.00826(5) 0.00725(6) 0.00912(5) 0.00007(4) 0.00064(4) -0.00098(4)
Sn2 0.00675(5) 0.00802(6) 0.00792(5) 0.00183(4) 0.00118(4) 0.00036(4)
Sn3 0.00838(5) 0.00737(6) 0.00848(5) -0.00102(4) 0.00179(4) 0.00171(4)
B1 0.0049(7) 0.0091(9) 0.0061(7) -0.0003(6) 0.0015(6) -0.0001(6)
B2 0.0076(7) 0.0068(8) 0.0077(7) -0.0001(6) 0.0012(6) -0.0005(6)
B3 0.0049(7) 0.0085(8) 0.0061(7) -0.0004(6) 0.0015(6) -0.0003(6)
B4 0.0051(7) 0.0070(8) 0.0060(7) 0.0004(6) 0.0016(6) 0.0004(6)
O1 0.0051(5) 0.0127(7) 0.0063(5) 0.0004(5) 0.0009(4) -0.0025(5)
O2 0.0046(5) 0.0115(6) 0.0079(5) -0.0011(5) 0.0009(4) 0.0006(4)
O3 0.0064(5) 0.0126(7) 0.0048(5) 0.0008(4) 0.0020(4) 0.0033(5)
O4 0.0070(5) 0.0129(7) 0.0052(5) -0.0001(5) 0.0010(4) -0.0017(5)
O5 0.0045(5) 0.0123(6) 0.0050(5) 0.0019(4) 0.0014(4) -0.0013(4)
O6 0.0068(5) 0.0085(6) 0.0150(7) 0.0028(5) 0.0029(5) 0.0013(5)
O7 0.0065(5) 0.0072(6) 0.0172(7) -0.0013(5) 0.0028(5) -0.0005(4)
O8 0.0044(5) 0.0085(6) 0.0070(5) -0.0022(4) 0.0021(4) -0.0009(4)
O9 0.0161(7) 0.0062(6) 0.0153(7) -0.0002(5) -0.0018(6) -0.0018(5)

loop_
_atom_type_symbol
_atom_type_description
_atom_type_scat_dispersion_real
_atom_type_scat_dispersion_imag
_atom_type_scat_source
B B 0.0013 0.0007 'International Tables Vol C Tables 4.2.6.8 and 6.1.1.4'
O O 0.0106 0.0060 'International Tables Vol C Tables 4.2.6.8 and 6.1.1.4'
Sn Sn -0.6537 1.4246 'International Tables Vol C Tables 4.2.6.8 and 6.1.1.4'

loop_
_geom_angle_atom_site_label_1
_geom_angle_atom_site_label_2
_geom_angle_atom_site_label_3
_geom_angle
_geom_angle_site_symmetry_1
_geom_angle_site_symmetry_3
O1 Sn1 O4 78.55(6) 4_575 .
O1 Sn1 O3 87.51(6) 4_575 .
O4 Sn1 O3 85.62(6) . .
O1 Sn2 O2 80.88(6) . 3_666
O1 Sn2 O5 82.24(6) . 2_656
O2 Sn2 O5 93.08(6) 3_666 2_656
O1 Sn2 O4 127.74(6) . 1_655
O2 Sn2 O4 68.40(6) 3_666 1_655
O5 Sn2 O4 59.41(5) 2_656 1_655
O2 Sn3 O4 77.25(6) . 3_566
O2 Sn3 O8 79.99(6) . 2_546
O4 Sn3 O8 87.95(6) 3_566 2_546
O6 B1 O1 107.82(17) . .
O6 B1 O3 113.15(18) . .
O1 B1 O3 111.49(17) . .
O6 B1 O8 109.83(17) . .
O1 B1 O8 107.46(17) . .
O3 B1 O8 106.96(17) . .
O9 B2 O7 122.4(2) . .
O9 B2 O6 117.2(2) . .
O7 B2 O6 120.2(2) . .
O7 B3 O5 109.73(18) . 2_556
O7 B3 O8 111.90(17) . .
O5 B3 O8 113.64(17) 2_556 .
O7 B3 O4 108.53(18) . .
O5 B3 O4 105.18(17) 2_556 .
O8 B3 O4 107.50(17) . .
O9 B4 O2 117.05(19) . .
O9 B4 O3 110.28(18) . 3_666
O2 B4 O3 106.96(17) . 3_666
O9 B4 O5 103.22(17) . .
O2 B4 O5 113.35(17) . .
O3 B4 O5 105.41(16) 3_666 .
B1 O1 Sn1 106.24(13) . 4_676
B1 O1 Sn2 113.61(12) . .
Sn1 O1 Sn2 124.39(7) 4_676 .
B4 O2 Sn3 122.69(13) . .
B4 O2 Sn2 110.96(13) . 3_666
Sn3 O2 Sn2 113.92(7) . 3_666
B1 O3 B4 123.11(16) . 3_666
B1 O3 Sn1 113.86(13) . .
B4 O3 Sn1 123.02(12) 3_666 .
B3 O4 Sn3 110.79(13) . 3_566
B3 O4 Sn1 113.48(12) . .
Sn3 O4 Sn1 117.30(7) 3_566 .
B3 O4 Sn2 90.63(11) . 1_455
Sn3 O4 Sn2 99.87(6) 3_566 1_455
Sn1 O4 Sn2 121.25(8) . 1_455
B3 O5 B4 130.41(16) 2_546 .
B3 O5 Sn2 104.72(12) 2_546 2_646
B4 O5 Sn2 110.98(12) . 2_646
B2 O6 B1 121.46(18) . .
B2 O7 B3 122.99(18) . .
B3 O8 B1 116.16(16) . .
B3 O8 Sn3 132.00(13) . 2_556
B1 O8 Sn3 108.70(12) . 2_556
B2 O9 B4 142.6(2) . .

loop_
_geom_bond_atom_site_label_1
_geom_bond_atom_site_label_2
_geom_bond_distance
_geom_bond_site_symmetry_2
Sn1 O1 2.1421(17) 4_575
Sn1 O4 2.1709(17) .
Sn1 O3 2.1787(16) .
Sn2 O1 2.1710(16) .
Sn2 O2 2.1879(17) 3_666
Sn2 O5 2.2040(15) 2_656
Sn2 O4 2.5244(17) 1_655
Sn3 O2 2.1012(16) .
Sn3 O4 2.1645(17) 3_566
Sn3 O8 2.2347(15) 2_546
B1 O6 1.450(3) .
B1 O1 1.475(3) .
B1 O3 1.478(3) .
B1 O8 1.496(3) .
B2 O9 1.350(3) .
B2 O7 1.374(3) .
B2 O6 1.376(3) .
B3 O7 1.463(3) .
B3 O5 1.476(3) 2_556
B3 O8 1.481(3) .
B3 O4 1.495(3) .
B4 O9 1.439(3) .
B4 O2 1.443(3) .
B4 O3 1.496(3) 3_666
B4 O5 1.514(3) .
O1 Sn1 2.1421(17) 4_676
O2 Sn2 2.1879(17) 3_666
O3 B4 1.496(3) 3_666
O4 Sn3 2.1645(17) 3_566
O4 Sn2 2.5244(17) 1_455
O5 B3 1.476(3) 2_546
O5 Sn2 2.2040(15) 2_646
O8 Sn3 2.2348(15) 2_556

loop_
_publcif_info_datablock.id
_publcif_info_datablock.publ_exptl
_publcif_info_datablock.publ_geom
_publcif_info_datablock.structure
{98a6a171-7322-4e9f-9a9e-4d780fab2565} y y y

loop_
_publcif_info_exptl_table_extra_item
sin_theta_over_lambda_max

loop_
_publcif_info_tables.block_id
_publcif_info_tables.reference_item
{98a6a171-7322-4e9f-9a9e-4d780fab2565} '_publcif_info_datablock.publ_exptl'

loop_
_publcif_info_cif.paper_type
EX
